data_2239283
loop_
_publ_author_name
'Shi, Guo-Qing'
'Li, Yang'
'Gao, Xiang'
'Hao, Long-Fei'
'Zhao, Wen-en'

_publ_section_title
;
 (2-Chloropyrimidin-4-yl)ferrocene
;
_journal_coeditor_code FJ2665
_journal_issue 4
_journal_name_full 'Acta Crystallographica Section E'
_journal_page_first m130
_journal_paper_doi 10.1107/S1600536814004917
_journal_volume 70
_journal_year 2014
_chemical_formula_iupac '[Fe (C5 H5) (C9 H6 Cl N2)]'
_chemical_formula_moiety 'C14 H11 Cl Fe N2'
_chemical_formula_sum 'C14 H11 Cl Fe N2'
_chemical_formula_weight 298.55
_chemical_name_systematic
;
(2-Chloropyrimidin-4-yl)ferrocene
;
_space_group_IT_number 14
_symmetry_cell_setting monoclinic
_symmetry_space_group_name_Hall '-P 2ybc'
_symmetry_space_group_name_H-M 'P 1 21/c 1'
_atom_sites_solution_hydrogens geom
_atom_sites_solution_primary direct
_atom_sites_solution_secondary difmap
_audit_creation_method SHELXL-97
_cell_angle_alpha 90.00
_cell_angle_beta 108.580(2)
_cell_angle_gamma 90.00
_cell_formula_units_Z 4
_cell_length_a 10.5064(18)
_cell_length_b 10.2684(17)
_cell_length_c 11.843(2)
_cell_measurement_reflns_used 2413
_cell_measurement_temperature 296(2)
_cell_measurement_theta_max 24.65
_cell_measurement_theta_min 2.69
_cell_volume 1211.1(4)
_computing_cell_refinement 'SAINT (Bruker, 2004)'
_computing_data_collection 'APEX2 (Bruker, 2004)'
_computing_data_reduction 'SAINT (Bruker, 2004)'
_computing_molecular_graphics 'SHELXTL (Sheldrick, 2008)'
_computing_publication_material 'SHELXL97 (Sheldrick, 2008)'
_computing_structure_refinement 'SHELXL97 (Sheldrick, 2008)'
_computing_structure_solution 'SHELXS97 (Sheldrick, 2008)'
_diffrn_ambient_temperature 296(2)
_diffrn_measured_fraction_theta_full 0.999
_diffrn_measured_fraction_theta_max 0.999
_diffrn_measurement_device_type 'Bruker SMART APEX CCD area-detector'
_diffrn_measurement_method 'phi and omega scans'
_diffrn_radiation_monochromator graphite
_diffrn_radiation_source 'fine-focus sealed tube'
_diffrn_radiation_type MoK\a
_diffrn_radiation_wavelength 0.71073
_diffrn_reflns_av_R_equivalents 0.0341
_diffrn_reflns_av_sigmaI/netI 0.0304
_diffrn_reflns_limit_h_max 12
_diffrn_reflns_limit_h_min -12
_diffrn_reflns_limit_k_max 12
_diffrn_reflns_limit_k_min -12
_diffrn_reflns_limit_l_max 14
_diffrn_reflns_limit_l_min -14
_diffrn_reflns_number 8932
_diffrn_reflns_theta_full 25.50
_diffrn_reflns_theta_max 25.50
_diffrn_reflns_theta_min 2.69
_diffrn_standards_decay_% 0
_diffrn_standards_interval_count 0
_diffrn_standards_interval_time 0
_diffrn_standards_number 0
_exptl_absorpt_coefficient_mu 1.445
_exptl_absorpt_correction_T_max 0.8457
_exptl_absorpt_correction_T_min 0.5754
_exptl_absorpt_correction_type multi-scan
_exptl_absorpt_process_details '(SADABS; Bruker, 2004)'
_exptl_crystal_colour red
_exptl_crystal_density_diffrn 1.637
_exptl_crystal_density_method 'not measured'
_exptl_crystal_description block
_exptl_crystal_F_000 608
_exptl_crystal_size_max 0.43
_exptl_crystal_size_mid 0.15
_exptl_crystal_size_min 0.12
_refine_diff_density_max 0.282
_refine_diff_density_min -0.226
_refine_ls_extinction_method none
_refine_ls_goodness_of_fit_ref 0.734
_refine_ls_hydrogen_treatment constr
_refine_ls_matrix_type full
_refine_ls_number_parameters 163
_refine_ls_number_reflns 2251
_refine_ls_number_restraints 0
_refine_ls_restrained_S_all 0.734
_refine_ls_R_factor_all 0.0458
_refine_ls_R_factor_gt 0.0316
_refine_ls_shift/su_max 0.001
_refine_ls_shift/su_mean 0.000
_refine_ls_structure_factor_coef Fsqd
_refine_ls_weighting_details 'calc w=1/[\s^2^(Fo^2^)+(0.1000P)^2^+1.0000P] where P=(Fo^2^+2Fc^2^)/3'
_refine_ls_weighting_scheme calc
_refine_ls_wR_factor_gt 0.0919
_refine_ls_wR_factor_ref 0.1109
_reflns_number_gt 1777
_reflns_number_total 2251
_reflns_threshold_expression I>2sigma(I)
_cod_data_source_file fj2665sup1.cf
_cod_data_source_block I
_cod_original_sg_symbol_H-M 'P 21/c'
_cod_database_code 2239283
_cod_database_fobs_code 2239283

loop_
_symmetry_equiv_pos_as_xyz
'x, y, z'
'-x, y+1/2, -z+1/2'
'-x, -y, -z'
'x, -y-1/2, z-1/2'

loop_
_atom_site_type_symbol
_atom_site_label
_atom_site_fract_x
_atom_site_fract_y
_atom_site_fract_z
_atom_site_U_iso_or_equiv
_atom_site_adp_type
_atom_site_calc_flag
_atom_site_refinement_flags
_atom_site_occupancy
_atom_site_symmetry_multiplicity
Fe Fe1 0.83734(4) 0.37324(4) 0.13102(3) 0.03675(17) Uani d . 1 1
Cl Cl1 0.30992(10) 0.08466(10) 0.06208(8) 0.0682(3) Uani d . 1 1
N N1 0.4864(2) 0.2434(2) 0.0285(2) 0.0417(6) Uani d . 1 1
N N2 0.3649(3) 0.1085(3) -0.1350(2) 0.0508(7) Uani d . 1 1
C C1 0.6492(3) 0.4015(3) 0.0148(3) 0.0385(6) Uani d . 1 1
C C2 0.6641(3) 0.4632(3) 0.1266(3) 0.0437(7) Uani d . 1 1
H H2 0.6107 0.4447 0.1791 0.052 Uiso calc R 1 1
C C3 0.7683(3) 0.5561(3) 0.1477(3) 0.0493(8) Uani d . 1 1
H H3 0.8004 0.6120 0.2182 0.059 Uiso calc R 1 1
C C4 0.8204(3) 0.5527(3) 0.0520(3) 0.0489(8) Uani d . 1 1
H H4 0.8948 0.6057 0.0444 0.059 Uiso calc R 1 1
C C5 0.7475(3) 0.4585(3) -0.0309(3) 0.0419(7) Uani d . 1 1
H H5 0.7626 0.4353 -0.1059 0.050 Uiso calc R 1 1
C C6 0.8598(4) 0.1813(3) 0.1773(4) 0.0639(10) Uani d . 1 1
H H6 0.7911 0.1132 0.1529 0.077 Uiso calc R 1 1
C C7 0.9520(5) 0.2188(5) 0.1171(4) 0.0812(14) Uani d . 1 1
H H7 0.9582 0.1812 0.0430 0.097 Uiso calc R 1 1
C C8 1.0339(4) 0.3189(5) 0.1849(4) 0.0733(12) Uani d . 1 1
H H8 1.1066 0.3637 0.1654 0.088 Uiso calc R 1 1
C C9 0.9945(4) 0.3419(4) 0.2828(3) 0.0655(11) Uani d . 1 1
H H9 1.0339 0.4064 0.3451 0.079 Uiso calc R 1 1
C C10 0.8885(4) 0.2581(4) 0.2782(3) 0.0583(9) Uani d . 1 1
H H10 0.8409 0.2548 0.3372 0.070 Uiso calc R 1 1
C C11 0.5533(3) 0.2986(3) -0.0397(2) 0.0389(6) Uani d . 1 1
C C12 0.5267(3) 0.2604(3) -0.1578(3) 0.0457(7) Uani d . 1 1
H H12 0.5714 0.2980 -0.2059 0.055 Uiso calc R 1 1
C C13 0.4320(3) 0.1651(3) -0.2007(3) 0.0511(8) Uani d . 1 1
H H13 0.4136 0.1385 -0.2793 0.061 Uiso calc R 1 1
C C14 0.3983(3) 0.1538(3) -0.0259(3) 0.0464(7) Uani d . 1 1

loop_
_atom_site_aniso_label
_atom_site_aniso_U_11
_atom_site_aniso_U_22
_atom_site_aniso_U_33
_atom_site_aniso_U_12
_atom_site_aniso_U_13
_atom_site_aniso_U_23
Fe1 0.0331(3) 0.0351(3) 0.0377(3) -0.00076(15) 0.00512(18) 0.00464(15)
Cl1 0.0639(6) 0.0770(6) 0.0607(6) -0.0252(5) 0.0156(4) 0.0025(5)
N1 0.0371(12) 0.0417(13) 0.0414(13) 0.0004(10) 0.0053(10) -0.0030(10)
N2 0.0431(15) 0.0503(15) 0.0523(16) -0.0046(11) 0.0059(13) -0.0119(12)
C1 0.0355(15) 0.0343(13) 0.0390(15) 0.0042(11) 0.0024(12) 0.0005(11)
C2 0.0378(15) 0.0423(16) 0.0481(16) 0.0026(13) 0.0095(13) -0.0074(13)
C3 0.0484(18) 0.0362(15) 0.0559(18) -0.0029(13) 0.0063(15) -0.0104(13)
C4 0.0500(18) 0.0353(15) 0.0556(19) -0.0059(13) 0.0088(15) 0.0069(13)
C5 0.0450(16) 0.0376(15) 0.0387(14) 0.0016(13) 0.0074(12) 0.0071(12)
C6 0.062(2) 0.0346(17) 0.075(2) 0.0047(15) -0.0064(19) 0.0087(16)
C7 0.099(3) 0.087(3) 0.055(2) 0.062(3) 0.021(2) 0.015(2)
C8 0.0395(19) 0.086(3) 0.090(3) 0.0114(19) 0.0146(19) 0.040(3)
C9 0.057(2) 0.057(2) 0.060(2) -0.0097(17) -0.0145(18) 0.0175(17)
C10 0.062(2) 0.059(2) 0.0475(18) -0.0065(16) 0.0076(16) 0.0178(16)
C11 0.0343(14) 0.0360(14) 0.0399(15) 0.0084(11) 0.0027(12) 0.0004(11)
C12 0.0400(16) 0.0533(18) 0.0403(16) -0.0010(13) 0.0081(13) -0.0074(13)
C13 0.0447(18) 0.0585(19) 0.0440(17) 0.0015(15) 0.0056(14) -0.0140(15)
C14 0.0396(16) 0.0430(16) 0.0508(18) -0.0013(13) 0.0064(14) 0.0020(13)

loop_
_atom_type_symbol
_atom_type_description
_atom_type_scat_dispersion_real
_atom_type_scat_dispersion_imag
_atom_type_scat_source
C C 0.0033 0.0016 'International Tables Vol C Tables 4.2.6.8 and 6.1.1.4'
H H 0.0000 0.0000 'International Tables Vol C Tables 4.2.6.8 and 6.1.1.4'
N N 0.0061 0.0033 'International Tables Vol C Tables 4.2.6.8 and 6.1.1.4'
Cl Cl 0.1484 0.1585 'International Tables Vol C Tables 4.2.6.8 and 6.1.1.4'
Fe Fe 0.3463 0.8444 'International Tables Vol C Tables 4.2.6.8 and 6.1.1.4'

loop_
_geom_angle_atom_site_label_1
_geom_angle_atom_site_label_2
_geom_angle_atom_site_label_3
_geom_angle
C2 Fe1 C7 154.86(19)
C2 Fe1 C10 106.10(15)
C7 Fe1 C10 67.27(16)
C2 Fe1 C8 161.11(18)
C7 Fe1 C8 40.73(19)
C10 Fe1 C8 66.88(16)
C2 Fe1 C1 41.18(12)
C7 Fe1 C1 121.99(16)
C10 Fe1 C1 126.63(14)
C8 Fe1 C1 156.89(17)
C2 Fe1 C6 118.27(15)
C7 Fe1 C6 41.04(17)
C10 Fe1 C6 39.72(15)
C8 Fe1 C6 68.40(16)
C1 Fe1 C6 108.89(13)
C2 Fe1 C9 124.24(16)
C7 Fe1 C9 67.28(18)
C10 Fe1 C9 40.06(15)
C8 Fe1 C9 39.26(17)
C1 Fe1 C9 162.82(16)
C6 Fe1 C9 67.62(15)
C2 Fe1 C3 40.60(12)
C7 Fe1 C3 164.41(19)
C10 Fe1 C3 117.13(15)
C8 Fe1 C3 125.25(17)
C1 Fe1 C3 68.70(12)
C6 Fe1 C3 151.12(16)
C9 Fe1 C3 105.78(15)
C2 Fe1 C5 68.79(13)
C7 Fe1 C5 111.52(14)
C10 Fe1 C5 166.08(13)
C8 Fe1 C5 122.01(15)
C1 Fe1 C5 41.17(12)
C6 Fe1 C5 130.18(14)
C9 Fe1 C5 153.51(14)
C3 Fe1 C5 68.03(12)
C2 Fe1 C4 68.38(13)
C7 Fe1 C4 129.28(17)
C10 Fe1 C4 151.17(14)
C8 Fe1 C4 108.75(15)
C1 Fe1 C4 68.83(12)
C6 Fe1 C4 167.93(16)
C9 Fe1 C4 118.17(14)
C3 Fe1 C4 40.24(13)
C5 Fe1 C4 40.49(12)
C14 N1 C11 114.7(3)
C14 N2 C13 113.2(3)
C2 C1 C5 106.8(3)
C2 C1 C11 125.9(3)
C5 C1 C11 127.3(3)
C2 C1 Fe1 69.01(16)
C5 C1 Fe1 69.69(16)
C11 C1 Fe1 125.37(19)
C3 C2 C1 108.3(3)
C3 C2 Fe1 70.38(17)
C1 C2 Fe1 69.81(16)
C3 C2 H2 125.9
C1 C2 H2 125.9
Fe1 C2 H2 125.9
C4 C3 C2 108.6(3)
C4 C3 Fe1 70.02(17)
C2 C3 Fe1 69.01(16)
C4 C3 H3 125.7
C2 C3 H3 125.7
Fe1 C3 H3 125.7
C3 C4 C5 108.2(3)
C3 C4 Fe1 69.75(17)
C5 C4 Fe1 69.62(16)
C3 C4 H4 125.9
C5 C4 H4 125.9
Fe1 C4 H4 125.9
C4 C5 C1 108.2(3)
C4 C5 Fe1 69.89(17)
C1 C5 Fe1 69.14(15)
C4 C5 H5 125.9
C1 C5 H5 125.9
Fe1 C5 H5 125.9
C10 C6 C7 106.4(3)
C10 C6 Fe1 69.84(19)
C7 C6 Fe1 69.1(2)
C10 C6 H6 126.8
C7 C6 H6 126.8
Fe1 C6 H6 126.8
C8 C7 C6 107.5(4)
C8 C7 Fe1 69.9(2)
C6 C7 Fe1 69.9(2)
C8 C7 H7 126.3
C6 C7 H7 126.3
Fe1 C7 H7 126.3
C9 C8 C7 108.2(4)
C9 C8 Fe1 70.6(2)
C7 C8 Fe1 69.4(2)
C9 C8 H8 125.9
C7 C8 H8 125.9
Fe1 C8 H8 125.9
C8 C9 C10 108.3(4)
C8 C9 Fe1 70.1(2)
C10 C9 Fe1 69.58(19)
C8 C9 H9 125.9
C10 C9 H9 125.9
Fe1 C9 H9 125.9
C6 C10 C9 109.7(3)
C6 C10 Fe1 70.44(19)
C9 C10 Fe1 70.36(19)
C6 C10 H10 125.2
C9 C10 H10 125.2
Fe1 C10 H10 125.2
N1 C11 C12 120.4(3)
N1 C11 C1 117.1(2)
C12 C11 C1 122.5(3)
C13 C12 C11 117.5(3)
C13 C12 H12 121.2
C11 C12 H12 121.2
N2 C13 C12 123.3(3)
N2 C13 H13 118.3
C12 C13 H13 118.3
N2 C14 N1 130.9(3)
N2 C14 Cl1 114.6(2)
N1 C14 Cl1 114.5(2)

loop_
_geom_bond_atom_site_label_1
_geom_bond_atom_site_label_2
_geom_bond_distance
Fe1 C2 2.027(3)
Fe1 C7 2.029(4)
Fe1 C10 2.032(3)
Fe1 C8 2.036(4)
Fe1 C1 2.038(3)
Fe1 C6 2.040(3)
Fe1 C9 2.042(3)
Fe1 C3 2.045(3)
Fe1 C5 2.045(3)
Fe1 C4 2.049(3)
Cl1 C14 1.751(3)
N1 C14 1.319(4)
N1 C11 1.352(4)
N2 C14 1.313(4)
N2 C13 1.337(4)
C1 C2 1.430(4)
C1 C5 1.436(4)
C1 C11 1.461(4)
C2 C3 1.413(4)
C2 H2 0.9800
C3 C4 1.408(5)
C3 H3 0.9800
C4 C5 1.416(4)
C4 H4 0.9800
C5 H5 0.9800
C6 C10 1.383(5)
C6 C7 1.426(6)
C6 H6 0.9800
C7 C8 1.415(6)
C7 H7 0.9800
C8 C9 1.370(6)
C8 H8 0.9800
C9 C10 1.395(5)
C9 H9 0.9800
C10 H10 0.9800
C11 C12 1.394(4)
C12 C13 1.372(4)
C12 H12 0.9300
C13 H13 0.9300

loop_
_geom_torsion_atom_site_label_1
_geom_torsion_atom_site_label_2
_geom_torsion_atom_site_label_3
_geom_torsion_atom_site_label_4
_geom_torsion
C7 Fe1 C1 C2 155.1(2)
C10 Fe1 C1 C2 71.0(2)
C8 Fe1 C1 C2 -169.3(4)
C6 Fe1 C1 C2 111.7(2)
C9 Fe1 C1 C2 36.5(5)
C3 Fe1 C1 C2 -37.63(18)
C5 Fe1 C1 C2 -118.2(2)
C4 Fe1 C1 C2 -80.94(19)
C2 Fe1 C1 C5 118.2(2)
C7 Fe1 C1 C5 -86.7(2)
C10 Fe1 C1 C5 -170.79(19)
C8 Fe1 C1 C5 -51.1(4)
C6 Fe1 C1 C5 -130.1(2)
C9 Fe1 C1 C5 154.7(4)
C3 Fe1 C1 C5 80.55(18)
C4 Fe1 C1 C5 37.24(17)
C2 Fe1 C1 C11 -119.8(3)
C7 Fe1 C1 C11 35.2(3)
C10 Fe1 C1 C11 -48.8(3)
C8 Fe1 C1 C11 70.9(5)
C6 Fe1 C1 C11 -8.2(3)
C9 Fe1 C1 C11 -83.3(5)
C3 Fe1 C1 C11 -157.5(3)
C5 Fe1 C1 C11 122.0(3)
C4 Fe1 C1 C11 159.2(3)
C5 C1 C2 C3 0.4(3)
C11 C1 C2 C3 179.3(3)
Fe1 C1 C2 C3 60.1(2)
C5 C1 C2 Fe1 -59.72(19)
C11 C1 C2 Fe1 119.2(3)
C7 Fe1 C2 C3 -176.3(3)
C10 Fe1 C2 C3 113.1(2)
C8 Fe1 C2 C3 47.9(5)
C1 Fe1 C2 C3 -119.1(3)
C6 Fe1 C2 C3 154.2(2)
C9 Fe1 C2 C3 73.2(2)
C5 Fe1 C2 C3 -80.56(19)
C4 Fe1 C2 C3 -36.93(18)
C7 Fe1 C2 C1 -57.2(4)
C10 Fe1 C2 C1 -127.83(19)
C8 Fe1 C2 C1 167.0(4)
C6 Fe1 C2 C1 -86.8(2)
C9 Fe1 C2 C1 -167.72(18)
C3 Fe1 C2 C1 119.1(3)
C5 Fe1 C2 C1 38.49(17)
C4 Fe1 C2 C1 82.13(18)
C1 C2 C3 C4 -0.8(3)
Fe1 C2 C3 C4 59.0(2)
C1 C2 C3 Fe1 -59.8(2)
C2 Fe1 C3 C4 -120.2(3)
C7 Fe1 C3 C4 53.9(6)
C10 Fe1 C3 C4 156.68(19)
C8 Fe1 C3 C4 76.9(2)
C1 Fe1 C3 C4 -81.99(19)
C6 Fe1 C3 C4 -172.7(3)
C9 Fe1 C3 C4 115.2(2)
C5 Fe1 C3 C4 -37.55(17)
C7 Fe1 C3 C2 174.1(5)
C10 Fe1 C3 C2 -83.2(2)
C8 Fe1 C3 C2 -162.9(2)
C1 Fe1 C3 C2 38.16(18)
C6 Fe1 C3 C2 -52.6(3)
C9 Fe1 C3 C2 -124.7(2)
C5 Fe1 C3 C2 82.60(19)
C4 Fe1 C3 C2 120.2(3)
C2 C3 C4 C5 0.8(3)
Fe1 C3 C4 C5 59.2(2)
C2 C3 C4 Fe1 -58.4(2)
C2 Fe1 C4 C3 37.25(17)
C7 Fe1 C4 C3 -163.7(2)
C10 Fe1 C4 C3 -46.9(4)
C8 Fe1 C4 C3 -122.8(2)
C1 Fe1 C4 C3 81.64(19)
C6 Fe1 C4 C3 162.9(6)
C9 Fe1 C4 C3 -81.1(2)
C5 Fe1 C4 C3 119.5(3)
C2 Fe1 C4 C5 -82.23(19)
C7 Fe1 C4 C5 76.8(3)
C10 Fe1 C4 C5 -166.4(3)
C8 Fe1 C4 C5 117.7(2)
C1 Fe1 C4 C5 -37.85(18)
C6 Fe1 C4 C5 43.5(7)
C9 Fe1 C4 C5 159.5(2)
C3 Fe1 C4 C5 -119.5(3)
C3 C4 C5 C1 -0.6(3)
Fe1 C4 C5 C1 58.73(19)
C3 C4 C5 Fe1 -59.3(2)
C2 C1 C5 C4 0.1(3)
C11 C1 C5 C4 -178.8(3)
Fe1 C1 C5 C4 -59.2(2)
C2 C1 C5 Fe1 59.28(19)
C11 C1 C5 Fe1 -119.6(3)
C2 Fe1 C5 C4 81.1(2)
C7 Fe1 C5 C4 -125.9(2)
C10 Fe1 C5 C4 151.9(6)
C8 Fe1 C5 C4 -81.5(3)
C1 Fe1 C5 C4 119.6(3)
C6 Fe1 C5 C4 -169.2(2)
C9 Fe1 C5 C4 -43.9(4)
C3 Fe1 C5 C4 37.33(18)
C2 Fe1 C5 C1 -38.51(17)
C7 Fe1 C5 C1 114.5(2)
C10 Fe1 C5 C1 32.2(6)
C8 Fe1 C5 C1 158.9(2)
C6 Fe1 C5 C1 71.2(2)
C9 Fe1 C5 C1 -163.6(3)
C3 Fe1 C5 C1 -82.32(18)
C4 Fe1 C5 C1 -119.6(3)
C2 Fe1 C6 C10 -81.1(2)
C7 Fe1 C6 C10 117.5(3)
C8 Fe1 C6 C10 79.4(3)
C1 Fe1 C6 C10 -125.1(2)
C9 Fe1 C6 C10 36.9(2)
C3 Fe1 C6 C10 -45.2(4)
C5 Fe1 C6 C10 -166.3(2)
C4 Fe1 C6 C10 157.9(6)
C2 Fe1 C6 C7 161.4(2)
C10 Fe1 C6 C7 -117.5(3)
C8 Fe1 C6 C7 -38.1(3)
C1 Fe1 C6 C7 117.4(2)
C9 Fe1 C6 C7 -80.6(3)
C3 Fe1 C6 C7 -162.7(3)
C5 Fe1 C6 C7 76.2(3)
C4 Fe1 C6 C7 40.4(7)
C10 C6 C7 C8 -0.2(4)
Fe1 C6 C7 C8 60.0(2)
C10 C6 C7 Fe1 -60.2(2)
C2 Fe1 C7 C8 -159.8(3)
C10 Fe1 C7 C8 -80.4(3)
C1 Fe1 C7 C8 159.5(2)
C6 Fe1 C7 C8 -118.4(3)
C9 Fe1 C7 C8 -36.9(2)
C3 Fe1 C7 C8 29.3(7)
C5 Fe1 C7 C8 114.5(2)
C4 Fe1 C7 C8 71.7(3)
C2 Fe1 C7 C6 -41.4(4)
C10 Fe1 C7 C6 37.9(2)
C8 Fe1 C7 C6 118.4(3)
C1 Fe1 C7 C6 -82.2(2)
C9 Fe1 C7 C6 81.5(2)
C3 Fe1 C7 C6 147.7(5)
C5 Fe1 C7 C6 -127.1(2)
C4 Fe1 C7 C6 -169.9(2)
C6 C7 C8 C9 0.2(4)
Fe1 C7 C8 C9 60.2(3)
C6 C7 C8 Fe1 -60.0(2)
C2 Fe1 C8 C9 34.0(6)
C7 Fe1 C8 C9 -119.1(3)
C10 Fe1 C8 C9 -37.6(2)
C1 Fe1 C8 C9 -168.3(3)
C6 Fe1 C8 C9 -80.6(3)
C3 Fe1 C8 C9 70.2(3)
C5 Fe1 C8 C9 154.6(2)
C4 Fe1 C8 C9 111.9(2)
C2 Fe1 C8 C7 153.0(4)
C10 Fe1 C8 C7 81.5(3)
C1 Fe1 C8 C7 -49.2(5)
C6 Fe1 C8 C7 38.4(2)
C9 Fe1 C8 C7 119.1(4)
C3 Fe1 C8 C7 -170.7(2)
C5 Fe1 C8 C7 -86.4(3)
C4 Fe1 C8 C7 -129.1(2)
C7 C8 C9 C10 -0.1(4)
Fe1 C8 C9 C10 59.3(3)
C7 C8 C9 Fe1 -59.5(2)
C2 Fe1 C9 C8 -167.4(2)
C7 Fe1 C9 C8 38.2(3)
C10 Fe1 C9 C8 119.4(4)
C1 Fe1 C9 C8 164.3(4)
C6 Fe1 C9 C8 82.8(3)
C3 Fe1 C9 C8 -127.0(3)
C5 Fe1 C9 C8 -54.8(4)
C4 Fe1 C9 C8 -85.5(3)
C2 Fe1 C9 C10 73.2(3)
C7 Fe1 C9 C10 -81.2(3)
C8 Fe1 C9 C10 -119.4(4)
C1 Fe1 C9 C10 44.9(6)
C6 Fe1 C9 C10 -36.6(2)
C3 Fe1 C9 C10 113.6(2)
C5 Fe1 C9 C10 -174.2(3)
C4 Fe1 C9 C10 155.1(2)
C7 C6 C10 C9 0.1(4)
Fe1 C6 C10 C9 -59.6(3)
C7 C6 C10 Fe1 59.7(2)
C8 C9 C10 C6 0.0(4)
Fe1 C9 C10 C6 59.7(2)
C8 C9 C10 Fe1 -59.6(3)
C2 Fe1 C10 C6 115.1(2)
C7 Fe1 C10 C6 -39.1(3)
C8 Fe1 C10 C6 -83.5(3)
C1 Fe1 C10 C6 74.7(3)
C9 Fe1 C10 C6 -120.4(3)
C3 Fe1 C10 C6 157.4(2)
C5 Fe1 C10 C6 48.7(7)
C4 Fe1 C10 C6 -170.6(3)
C2 Fe1 C10 C9 -124.5(3)
C7 Fe1 C10 C9 81.2(3)
C8 Fe1 C10 C9 36.8(3)
C1 Fe1 C10 C9 -164.9(2)
C6 Fe1 C10 C9 120.4(3)
C3 Fe1 C10 C9 -82.3(3)
C5 Fe1 C10 C9 169.1(5)
C4 Fe1 C10 C9 -50.2(4)
C14 N1 C11 C12 0.3(4)
C14 N1 C11 C1 178.1(3)
C2 C1 C11 N1 -10.2(4)
C5 C1 C11 N1 168.4(3)
Fe1 C1 C11 N1 78.1(3)
C2 C1 C11 C12 167.5(3)
C5 C1 C11 C12 -13.8(4)
Fe1 C1 C11 C12 -104.2(3)
N1 C11 C12 C13 -0.6(4)
C1 C11 C12 C13 -178.2(3)
C14 N2 C13 C12 0.4(5)
C11 C12 C13 N2 0.2(5)
C13 N2 C14 N1 -0.8(5)
C13 N2 C14 Cl1 178.7(2)
C11 N1 C14 N2 0.4(5)
C11 N1 C14 Cl1 -179.0(2)
